data_7711394
loop_
_publ_author_name
'Booth, Anna C.'
'Vasko, Petra'
'Fuentes, M \'Angeles'
'Cornelissen, Bart'
'Faulkner, Stephen'
'Aldridge, Simon'

_publ_section_title
;
 Boronic ester functionalised 1,8-diboryl-naphthalene scaffolds: fluoride
 <i>versus</i> oxide chelation.
;
_journal_name_full 'Dalton transactions (Cambridge, England : 2003)'
_journal_paper_doi 10.1039/d2dt02888c
_journal_year 2022
_chemical_formula_moiety 'C46 H56 B2 F K O8'
_chemical_formula_sum 'C46 H56 B2 F K O8'
_chemical_formula_weight 816.62
_chemical_melting_point ?
_space_group_crystal_system monoclinic
_space_group_IT_number 14
_space_group_name_Hall '-P 2ybc'
_space_group_name_H-M_alt 'P 1 21/c 1'
_atom_sites_solution_hydrogens geom
_atom_sites_solution_primary dual
_audit_creation_method SHELXL-2018/1
_audit_update_record
;
2022-08-12 deposited with the CCDC.	2022-09-22 downloaded from the CCDC.
;
_cell_angle_alpha 90
_cell_angle_beta 90.7730(10)
_cell_angle_gamma 90
_cell_formula_units_Z 4
_cell_length_a 18.9501(3)
_cell_length_b 13.2833(2)
_cell_length_c 17.0325(2)
_cell_measurement_reflns_used 13819
_cell_measurement_temperature 150(2)
_cell_measurement_theta_max 75.9090
_cell_measurement_theta_min 4.0210
_cell_volume 4287.03(11)
_computing_cell_refinement 'CrysAlisPro 1.171.38.46 (Rigaku OD, 2015)'
_computing_data_collection 'CrysAlisPro 1.171.38.46 (Rigaku OD, 2015)'
_computing_data_reduction 'CrysAlisPro 1.171.38.46 (Rigaku OD, 2015)'
_computing_molecular_graphics 'SHELXLE (HUbschle, 2017)'
_computing_publication_material 'CIFTAB-2014/2 (Sheldrick, 2014)'
_computing_structure_refinement 'SHELXL-2018/1 (Sheldrick, 2018)'
_computing_structure_solution 'SHELXT (Sheldrick, 2015)'
_diffrn_ambient_temperature 150(2)
_diffrn_detector_area_resol_mean 10.4102
_diffrn_measured_fraction_theta_full 1.000
_diffrn_measured_fraction_theta_max 0.999
_diffrn_measurement_device_type 'SuperNova, Dual, Cu at zero, Atlas'
_diffrn_measurement_method '\w scans'
_diffrn_radiation_type CuK\a
_diffrn_radiation_wavelength 1.54184
_diffrn_reflns_av_R_equivalents 0.0413
_diffrn_reflns_av_unetI/netI 0.0298
_diffrn_reflns_Laue_measured_fraction_full 1.000
_diffrn_reflns_Laue_measured_fraction_max 0.999
_diffrn_reflns_limit_h_max 23
_diffrn_reflns_limit_h_min -16
_diffrn_reflns_limit_k_max 16
_diffrn_reflns_limit_k_min -16
_diffrn_reflns_limit_l_max 21
_diffrn_reflns_limit_l_min -21
_diffrn_reflns_number 43862
_diffrn_reflns_point_group_measured_fraction_full 1.000
_diffrn_reflns_point_group_measured_fraction_max 0.999
_diffrn_reflns_theta_full 67.684
_diffrn_reflns_theta_max 74.492
_diffrn_reflns_theta_min 4.064
_diffrn_source 'micro-focus sealed X-ray tube'
_exptl_absorpt_coefficient_mu 1.547
_exptl_absorpt_correction_T_max 1.00000
_exptl_absorpt_correction_T_min 0.85404
_exptl_absorpt_correction_type multi-scan
_exptl_absorpt_process_details
;
CrysAlisPro 1.171.38.46 (Rigaku Oxford Diffraction, 2015)
Empirical absorption correction using spherical harmonics,
 implemented in SCALE3 ABSPACK scaling algorithm.
;
_exptl_crystal_colour colourless
_exptl_crystal_density_diffrn 1.265
_exptl_crystal_density_meas ?
_exptl_crystal_description block
_exptl_crystal_F_000 1736
_exptl_crystal_size_max 0.14
_exptl_crystal_size_mid 0.14
_exptl_crystal_size_min 0.10
_refine_diff_density_max 0.423
_refine_diff_density_min -0.294
_refine_diff_density_rms 0.041
_refine_ls_extinction_method none
_refine_ls_goodness_of_fit_ref 1.017
_refine_ls_hydrogen_treatment constr
_refine_ls_matrix_type full
_refine_ls_number_parameters 556
_refine_ls_number_reflns 8759
_refine_ls_number_restraints 82
_refine_ls_restrained_S_all 1.015
_refine_ls_R_factor_all 0.0470
_refine_ls_R_factor_gt 0.0364
_refine_ls_shift/su_max 0.001
_refine_ls_shift/su_mean 0.000
_refine_ls_structure_factor_coef Fsqd
_refine_ls_weighting_details 'w=1/[\s^2^(Fo^2^)+(0.0527P)^2^+0.9901P] where P=(Fo^2^+2Fc^2^)/3'
_refine_ls_weighting_scheme calc
_refine_ls_wR_factor_gt 0.0930
_refine_ls_wR_factor_ref 0.1006
_reflns_Friedel_coverage 0.000
_reflns_number_gt 7257
_reflns_number_total 8759
_reflns_threshold_expression 'I > 2\s(I)'
_cod_data_source_file d2dt02888c8.cif
_cod_data_source_block 148abmaf18
_cod_depositor_comments
;
The following automatic conversions were performed:

data item '_chemical_melting_point' value 'not measured' was changed
to '?' -- the value is undefined or not given.

data item '_exptl_crystal_density_meas' value 'not measured' was
changed to '?' -- the value is perceived as not measured.

Automatic conversion script
Id: cif_fix_values 7556 2019-12-06 15:28:31Z antanas 
;
_cod_original_sg_symbol_H-M 'P 21/c'
_cod_database_code 7711394
_shelx_shelxl_version_number 2018/1
_shelx_space_group_comment
;
The symmetry employed for this shelxl refinement is uniquely defined
by the following loop, which should always be used as a source of
symmetry information in preference to the above space-group names.
They are only intended as comments.
;
_shelx_estimated_absorpt_t_min 0.812
_shelx_estimated_absorpt_t_max 0.861

loop_
_space_group_symop_operation_xyz
'x, y, z'
'-x, y+1/2, -z+1/2'
'-x, -y, -z'
'x, -y-1/2, z-1/2'

loop_
_atom_site_label
_atom_site_type_symbol
_atom_site_fract_x
_atom_site_fract_y
_atom_site_fract_z
_atom_site_U_iso_or_equiv
_atom_site_adp_type
_atom_site_occupancy
_atom_site_site_symmetry_order
_atom_site_calc_flag
_atom_site_refinement_flags_posn
_atom_site_refinement_flags_adp
_atom_site_refinement_flags_occupancy
_atom_site_disorder_assembly
_atom_site_disorder_group
K1 K 0.73900(2) 0.65137(2) 0.45993(2) 0.02784(8) Uani 1 1 d D . . . .
F1 F 0.68612(4) 0.56133(6) 0.58598(4) 0.02351(16) Uani 1 1 d . . . . .
O1 O 0.82983(5) 0.63005(7) 0.60744(6) 0.0249(2) Uani 1 1 d . . . . .
O2 O 0.76042(5) 0.53968(7) 0.69995(5) 0.02100(19) Uani 1 1 d . . . . .
O3 O 0.66277(6) 0.85214(8) 0.44129(6) 0.0312(2) Uani 1 1 d . . . . .
O4 O 0.80844(6) 0.84106(8) 0.45253(7) 0.0340(2) Uani 1 1 d . . . . .
O6 O 0.79539(6) 0.48649(10) 0.37868(8) 0.0425(3) Uani 1 1 d . . . . .
O7 O 0.64833(6) 0.49797(8) 0.38050(7) 0.0342(2) Uani 1 1 d . . . . .
O8 O 0.58678(6) 0.67580(8) 0.43536(6) 0.0304(2) Uani 1 1 d . . . . .
C1 C 0.71054(8) 0.38787(10) 0.61866(8) 0.0268(3) Uani 1 1 d . . . . .
C2 C 0.77829(8) 0.36900(11) 0.58437(8) 0.0272(3) Uani 1 1 d . . . . .
C3 C 0.83578(8) 0.43710(11) 0.59575(8) 0.0266(3) Uani 1 1 d . . . . .
C4 C 0.89861(8) 0.41610(13) 0.55906(9) 0.0347(3) Uani 1 1 d . . . . .
H4 H 0.937282 0.460792 0.566375 0.042 Uiso 1 1 calc R U . . .
C5 C 0.90739(9) 0.33035(15) 0.51098(10) 0.0434(4) Uani 1 1 d . . . . .
H5 H 0.950861 0.319593 0.485134 0.052 Uiso 1 1 calc R U . . .
C6 C 0.85389(10) 0.26348(14) 0.50170(10) 0.0420(4) Uani 1 1 d . . . . .
H6 H 0.860531 0.205099 0.470443 0.050 Uiso 1 1 calc R U . . .
C7 C 0.78814(9) 0.27990(12) 0.53823(9) 0.0354(3) Uani 1 1 d . . . . .
C8 C 0.73164(11) 0.21162(12) 0.52836(11) 0.0444(4) Uani 1 1 d . . . . .
H8 H 0.738045 0.152605 0.497767 0.053 Uiso 1 1 calc R U . . .
C9 C 0.66802(11) 0.22919(12) 0.56212(12) 0.0447(4) Uani 1 1 d . . . . .
H9 H 0.630623 0.182158 0.555654 0.054 Uiso 1 1 calc R U . . .
C10 C 0.65780(9) 0.31756(12) 0.60679(10) 0.0353(3) Uani 1 1 d . . . . .
H10 H 0.612988 0.329001 0.629483 0.042 Uiso 1 1 calc R U . . .
C11 C 0.79327(7) 0.69432(10) 0.65352(8) 0.0236(3) Uani 1 1 d . . . . .
C12 C 0.75457(7) 0.64508(10) 0.71041(8) 0.0218(3) Uani 1 1 d . . . . .
C13 C 0.71353(7) 0.69486(11) 0.76401(8) 0.0263(3) Uani 1 1 d . . . . .
H13 H 0.688176 0.659591 0.803112 0.032 Uiso 1 1 calc R U . . .
C14 C 0.71093(8) 0.80007(12) 0.75818(9) 0.0319(3) Uani 1 1 d . . . . .
H14 H 0.683627 0.837542 0.794298 0.038 Uiso 1 1 calc R U . . .
C15 C 0.74784(9) 0.84992(11) 0.70022(10) 0.0341(3) Uani 1 1 d . . . . .
H15 H 0.744249 0.921097 0.696459 0.041 Uiso 1 1 calc R U . . .
C16 C 0.79009(8) 0.79828(11) 0.64728(9) 0.0302(3) Uani 1 1 d . . . . .
H16 H 0.815829 0.833148 0.608275 0.036 Uiso 1 1 calc R U . . .
C17 C 0.89942(7) 0.53206(10) 0.71816(8) 0.0242(3) Uani 1 1 d . . . . .
C18 C 0.95372(7) 0.60491(12) 0.72329(9) 0.0293(3) Uani 1 1 d . . . . .
C19 C 1.00665(7) 0.59816(12) 0.78153(10) 0.0329(3) Uani 1 1 d . . . . .
H19 H 1.041831 0.649062 0.784007 0.039 Uiso 1 1 calc R U . . .
C20 C 1.00960(8) 0.52064(13) 0.83525(9) 0.0327(3) Uani 1 1 d . . . . .
C21 C 0.95834(8) 0.44693(12) 0.82903(9) 0.0313(3) Uani 1 1 d . . . . .
H21 H 0.959496 0.392080 0.864820 0.038 Uiso 1 1 calc R U . . .
C22 C 0.90499(8) 0.45051(11) 0.77189(9) 0.0279(3) Uani 1 1 d . . . . .
C23 C 0.85590(10) 0.36111(12) 0.76838(12) 0.0420(4) Uani 1 1 d . . . . .
H23A H 0.809127 0.383013 0.750024 0.063 Uiso 1 1 calc R U . . .
H23B H 0.852112 0.331408 0.820823 0.063 Uiso 1 1 calc R U . . .
H23C H 0.874570 0.310855 0.732014 0.063 Uiso 1 1 calc R U . . .
C24 C 0.96059(9) 0.69409(16) 0.66860(13) 0.0487(5) Uani 1 1 d . . . . .
H24A H 1.009004 0.719933 0.671319 0.073 Uiso 1 1 calc R U . . .
H24B H 0.927728 0.747100 0.684372 0.073 Uiso 1 1 calc R U . . .
H24C H 0.949502 0.672978 0.614701 0.073 Uiso 1 1 calc R U . . .
C25 C 1.06657(10) 0.51686(16) 0.89849(12) 0.0476(4) Uani 1 1 d . . . . .
H25A H 1.109927 0.547273 0.878610 0.071 Uiso 1 1 calc R U . . .
H25B H 1.075723 0.446648 0.913048 0.071 Uiso 1 1 calc R U . . .
H25C H 1.050892 0.554232 0.944696 0.071 Uiso 1 1 calc R U . . .
C26 C 0.62265(7) 0.50809(10) 0.70900(8) 0.0238(3) Uani 1 1 d . . . . .
C27 C 0.61194(8) 0.44108(11) 0.77259(9) 0.0296(3) Uani 1 1 d . . . . .
C28 C 0.54896(9) 0.44171(12) 0.81473(9) 0.0340(3) Uani 1 1 d . . . . .
H28 H 0.542876 0.394161 0.855749 0.041 Uiso 1 1 calc R U . . .
C29 C 0.49563(8) 0.50924(13) 0.79844(9) 0.0332(3) Uani 1 1 d . . . . .
C30 C 0.70223(9) 0.92917(12) 0.47866(10) 0.0378(4) Uani 1 1 d . . . . .
H30A H 0.707296 0.914570 0.535453 0.045 Uiso 1 1 calc R U . . .
H30B H 0.677666 0.994530 0.472479 0.045 Uiso 1 1 calc R U . . .
C31 C 0.50752(7) 0.58016(11) 0.74035(9) 0.0286(3) Uani 1 1 d . . . . .
H31 H 0.472629 0.630080 0.730403 0.034 Uiso 1 1 calc R U . . .
C32 C 0.56916(7) 0.58085(10) 0.69577(8) 0.0240(3) Uani 1 1 d . . . . .
C33 C 0.57353(8) 0.66455(11) 0.63542(9) 0.0280(3) Uani 1 1 d . . . . .
H33A H 0.570394 0.635729 0.582526 0.042 Uiso 1 1 calc R U . . .
H33B H 0.618529 0.700164 0.641860 0.042 Uiso 1 1 calc R U . . .
H33C H 0.534494 0.711830 0.642901 0.042 Uiso 1 1 calc R U . . .
C34 C 0.66808(10) 0.36799(14) 0.80016(11) 0.0448(4) Uani 1 1 d . . . . .
H34A H 0.673100 0.314157 0.761290 0.067 Uiso 1 1 calc R U . . .
H34B H 0.654451 0.338869 0.850599 0.067 Uiso 1 1 calc R U . . .
H34C H 0.713122 0.403526 0.806478 0.067 Uiso 1 1 calc R U . . .
C35 C 0.42671(10) 0.50653(17) 0.84208(12) 0.0490(4) Uani 1 1 d . . . . .
H35A H 0.395629 0.560086 0.822368 0.073 Uiso 1 1 calc R U . . .
H35B H 0.403898 0.441081 0.833890 0.073 Uiso 1 1 calc R U . . .
H35C H 0.435919 0.516658 0.898285 0.073 Uiso 1 1 calc R U . . .
C36 C 0.77345(10) 0.93416(12) 0.44184(11) 0.0398(4) Uani 1 1 d . . . . .
H36A H 0.768220 0.948867 0.385078 0.048 Uiso 1 1 calc R U . . .
H36B H 0.801562 0.988863 0.466352 0.048 Uiso 1 1 calc R U . . .
C37 C 0.87419(9) 0.84081(14) 0.41253(10) 0.0404(4) Uani 1 1 d . . . . .
H37A H 0.905283 0.894038 0.434426 0.048 Uiso 0.932(4) 1 calc R U P A 1
H37B H 0.866054 0.855191 0.356095 0.048 Uiso 0.932(4) 1 calc R U P A 1
H37C H 0.866778 0.821682 0.356847 0.048 Uiso 0.068(4) 1 calc R U P A 2
H37D H 0.895666 0.908734 0.414313 0.048 Uiso 0.068(4) 1 calc R U P A 2
C40 C 0.85995(10) 0.49629(16) 0.33807(12) 0.0499(5) Uani 1 1 d D . . . .
H40A H 0.850531 0.519019 0.283578 0.060 Uiso 0.932(4) 1 calc R U P A 1
H40B H 0.884129 0.430297 0.335937 0.060 Uiso 0.932(4) 1 calc R U P A 1
H40C H 0.852302 0.513258 0.282004 0.060 Uiso 0.068(4) 1 calc R U P A 2
H40D H 0.889358 0.434901 0.342549 0.060 Uiso 0.068(4) 1 calc R U P A 2
C41 C 0.75177(11) 0.41024(13) 0.34614(12) 0.0457(4) Uani 1 1 d . . . . .
H41A H 0.776224 0.344462 0.349084 0.055 Uiso 1 1 calc R U . . .
H41B H 0.741248 0.425255 0.290265 0.055 Uiso 1 1 calc R U . . .
C42 C 0.68501(10) 0.40603(12) 0.39116(11) 0.0417(4) Uani 1 1 d . . . . .
H42A H 0.655503 0.349259 0.372254 0.050 Uiso 1 1 calc R U . . .
H42B H 0.695706 0.395406 0.447604 0.050 Uiso 1 1 calc R U . . .
C43 C 0.58528(9) 0.49901(12) 0.42444(10) 0.0346(3) Uani 1 1 d . . . . .
H43A H 0.596612 0.495903 0.481295 0.042 Uiso 1 1 calc R U . . .
H43B H 0.555801 0.439949 0.410520 0.042 Uiso 1 1 calc R U . . .
C44 C 0.54634(8) 0.59388(13) 0.40587(10) 0.0350(3) Uani 1 1 d . . . . .
H44A H 0.539503 0.600613 0.348385 0.042 Uiso 1 1 calc R U . . .
H44B H 0.499372 0.592904 0.430628 0.042 Uiso 1 1 calc R U . . .
C45 C 0.55414(9) 0.76946(13) 0.41993(11) 0.0381(4) Uani 1 1 d . . . . .
H45A H 0.503914 0.766893 0.435073 0.046 Uiso 1 1 calc R U . . .
H45B H 0.556321 0.784988 0.363164 0.046 Uiso 1 1 calc R U . . .
C46 C 0.59171(9) 0.84887(12) 0.46604(10) 0.0356(3) Uani 1 1 d . . . . .
H46A H 0.568869 0.914999 0.457149 0.043 Uiso 1 1 calc R U . . .
H46B H 0.589890 0.833155 0.522790 0.043 Uiso 1 1 calc R U . . .
B1 B 0.69168(8) 0.49766(11) 0.65335(9) 0.0220(3) Uani 1 1 d . . . . .
B2 B 0.83506(8) 0.53319(12) 0.65250(9) 0.0229(3) Uani 1 1 d . . . . .
O5 O 0.86940(6) 0.66514(10) 0.38145(8) 0.0371(4) Uani 0.932(4) 1 d D U P A 1
C38 C 0.90932(10) 0.73968(19) 0.42185(13) 0.0398(5) Uani 0.932(4) 1 d D U P A 1
H38A H 0.957604 0.742467 0.400469 0.048 Uiso 0.932(4) 1 calc R U P A 1
H38B H 0.913017 0.722175 0.478255 0.048 Uiso 0.932(4) 1 calc R U P A 1
C39 C 0.90560(12) 0.5705(2) 0.3794(2) 0.0485(6) Uani 0.932(4) 1 d D U P A 1
H39A H 0.916010 0.547204 0.433548 0.058 Uiso 0.932(4) 1 calc R U P A 1
H39B H 0.950806 0.577981 0.351547 0.058 Uiso 0.932(4) 1 calc R U P A 1
O5A O 0.8898(8) 0.6758(14) 0.4288(14) 0.043(3) Uani 0.068(4) 1 d D U P A 2
C38A C 0.9156(16) 0.7758(19) 0.447(2) 0.044(4) Uani 0.068(4) 1 d D U P A 2
H38C H 0.915359 0.786667 0.504990 0.052 Uiso 0.068(4) 1 calc R U P A 2
H38D H 0.964612 0.783905 0.428995 0.052 Uiso 0.068(4) 1 calc R U P A 2
C39A C 0.891(2) 0.584(3) 0.384(3) 0.045(3) Uani 0.068(4) 1 d D U P A 2
H39C H 0.919963 0.543386 0.421463 0.054 Uiso 0.068(4) 1 calc R U P A 2
H39D H 0.925717 0.605325 0.344273 0.054 Uiso 0.068(4) 1 calc R U P A 2

loop_
_atom_site_aniso_label
_atom_site_aniso_U_11
_atom_site_aniso_U_22
_atom_site_aniso_U_33
_atom_site_aniso_U_23
_atom_site_aniso_U_13
_atom_site_aniso_U_12
K1 0.03217(15) 0.02534(14) 0.02615(15) 0.00095(11) 0.00602(11) -0.00164(11)
F1 0.0256(4) 0.0247(4) 0.0203(4) 0.0028(3) 0.0003(3) -0.0004(3)
O1 0.0253(4) 0.0271(5) 0.0222(4) 0.0025(4) 0.0032(4) 0.0015(4)
O2 0.0233(4) 0.0196(4) 0.0201(4) 0.0003(3) 0.0013(3) 0.0015(3)
O3 0.0382(6) 0.0268(5) 0.0289(5) -0.0049(4) 0.0058(4) -0.0029(4)
O4 0.0379(6) 0.0322(5) 0.0321(5) 0.0053(4) 0.0056(4) -0.0049(5)
O6 0.0412(6) 0.0432(6) 0.0431(7) -0.0083(5) 0.0025(5) 0.0112(5)
O7 0.0434(6) 0.0238(5) 0.0352(6) 0.0025(4) -0.0043(5) -0.0011(4)
O8 0.0313(5) 0.0294(5) 0.0303(5) 0.0015(4) -0.0028(4) -0.0028(4)
C1 0.0334(7) 0.0218(6) 0.0252(6) 0.0013(5) -0.0018(5) 0.0008(5)
C2 0.0358(7) 0.0228(6) 0.0230(6) -0.0002(5) -0.0027(5) 0.0071(6)
C3 0.0287(7) 0.0303(7) 0.0208(6) -0.0003(5) -0.0013(5) 0.0078(6)
C4 0.0295(7) 0.0465(9) 0.0282(7) -0.0060(7) -0.0010(6) 0.0092(7)
C5 0.0398(9) 0.0601(11) 0.0301(8) -0.0110(8) -0.0010(7) 0.0235(8)
C6 0.0533(10) 0.0400(9) 0.0324(8) -0.0121(7) -0.0058(7) 0.0227(8)
C7 0.0490(9) 0.0262(7) 0.0308(7) -0.0028(6) -0.0059(7) 0.0109(7)
C8 0.0652(11) 0.0216(7) 0.0461(10) -0.0081(7) -0.0079(9) 0.0046(7)
C9 0.0577(11) 0.0232(7) 0.0528(10) -0.0042(7) -0.0057(8) -0.0085(7)
C10 0.0415(8) 0.0255(7) 0.0387(8) 0.0008(6) -0.0007(7) -0.0042(6)
C11 0.0239(6) 0.0255(6) 0.0215(6) -0.0004(5) -0.0018(5) -0.0003(5)
C12 0.0235(6) 0.0215(6) 0.0203(6) -0.0005(5) -0.0039(5) 0.0011(5)
C13 0.0272(6) 0.0317(7) 0.0198(6) -0.0037(5) -0.0016(5) 0.0012(6)
C14 0.0363(7) 0.0312(7) 0.0279(7) -0.0098(6) -0.0051(6) 0.0064(6)
C15 0.0427(8) 0.0222(7) 0.0373(8) -0.0028(6) -0.0091(7) 0.0019(6)
C16 0.0332(7) 0.0260(7) 0.0312(7) 0.0039(6) -0.0037(6) -0.0033(6)
C17 0.0232(6) 0.0263(6) 0.0230(6) -0.0030(5) 0.0016(5) 0.0037(5)
C18 0.0237(6) 0.0331(7) 0.0313(7) -0.0007(6) 0.0033(5) 0.0020(6)
C19 0.0216(6) 0.0384(8) 0.0386(8) -0.0073(6) 0.0018(6) 0.0002(6)
C20 0.0277(7) 0.0401(8) 0.0304(7) -0.0090(6) -0.0032(6) 0.0091(6)
C21 0.0349(7) 0.0309(7) 0.0280(7) -0.0020(6) -0.0036(6) 0.0098(6)
C22 0.0294(7) 0.0268(7) 0.0276(7) -0.0027(5) -0.0012(6) 0.0059(6)
C23 0.0462(9) 0.0307(8) 0.0489(10) 0.0124(7) -0.0163(8) -0.0030(7)
C24 0.0309(8) 0.0530(11) 0.0620(12) 0.0229(9) -0.0044(8) -0.0141(8)
C25 0.0398(9) 0.0578(11) 0.0446(10) -0.0089(8) -0.0159(8) 0.0087(8)
C26 0.0248(6) 0.0229(6) 0.0237(6) 0.0009(5) 0.0012(5) -0.0047(5)
C27 0.0351(7) 0.0257(7) 0.0282(7) 0.0034(6) 0.0040(6) -0.0040(6)
C28 0.0427(8) 0.0323(7) 0.0273(7) 0.0032(6) 0.0089(6) -0.0111(7)
C29 0.0326(7) 0.0395(8) 0.0276(7) -0.0082(6) 0.0087(6) -0.0101(6)
C30 0.0492(9) 0.0258(7) 0.0382(8) -0.0081(6) -0.0034(7) 0.0019(7)
C31 0.0255(6) 0.0325(7) 0.0277(7) -0.0071(6) 0.0011(5) -0.0019(6)
C32 0.0259(6) 0.0233(6) 0.0227(6) -0.0029(5) -0.0007(5) -0.0046(5)
C33 0.0283(7) 0.0265(7) 0.0291(7) 0.0033(6) 0.0002(5) 0.0042(5)
C34 0.0541(10) 0.0412(9) 0.0394(9) 0.0205(7) 0.0092(8) 0.0072(8)
C35 0.0411(9) 0.0614(12) 0.0449(10) -0.0041(9) 0.0190(8) -0.0083(9)
C36 0.0491(9) 0.0245(7) 0.0457(9) 0.0010(6) -0.0060(8) -0.0092(7)
C37 0.0354(8) 0.0495(10) 0.0363(8) 0.0119(7) 0.0036(7) -0.0113(7)
C40 0.0453(10) 0.0560(11) 0.0486(10) -0.0021(9) 0.0099(8) 0.0210(9)
C41 0.0617(11) 0.0294(8) 0.0458(10) -0.0080(7) -0.0048(8) 0.0134(8)
C42 0.0592(10) 0.0224(7) 0.0432(9) -0.0009(6) -0.0049(8) 0.0018(7)
C43 0.0388(8) 0.0321(8) 0.0327(8) 0.0032(6) -0.0055(6) -0.0132(6)
C44 0.0317(7) 0.0391(8) 0.0342(8) 0.0021(6) -0.0050(6) -0.0085(7)
C45 0.0326(7) 0.0377(8) 0.0438(9) 0.0065(7) -0.0018(7) 0.0035(7)
C46 0.0388(8) 0.0305(7) 0.0378(8) 0.0026(6) 0.0088(7) 0.0074(6)
B1 0.0224(7) 0.0218(7) 0.0218(7) 0.0024(5) 0.0004(5) -0.0018(5)
B2 0.0215(7) 0.0261(7) 0.0211(7) 0.0009(6) 0.0021(5) 0.0024(6)
O5 0.0286(6) 0.0444(7) 0.0383(8) 0.0048(6) 0.0000(5) 0.0037(5)
C38 0.0270(8) 0.0551(14) 0.0372(10) 0.0104(9) 0.0012(8) -0.0042(9)
C39 0.0324(12) 0.0557(13) 0.0577(13) 0.0086(10) 0.0086(12) 0.0160(10)
O5A 0.030(4) 0.055(4) 0.045(5) 0.008(4) 0.011(4) 0.004(4)
C38A 0.032(7) 0.058(6) 0.042(7) 0.009(6) 0.013(6) -0.001(6)
C39A 0.031(6) 0.057(6) 0.048(6) 0.007(5) 0.005(6) 0.011(6)

loop_
_atom_type_symbol
_atom_type_description
_atom_type_scat_dispersion_real
_atom_type_scat_dispersion_imag
_atom_type_scat_source
C C 0.0181 0.0091 'International Tables Vol C Tables 4.2.6.8 and 6.1.1.4'
H H 0.0000 0.0000 'International Tables Vol C Tables 4.2.6.8 and 6.1.1.4'
B B 0.0090 0.0039 'International Tables Vol C Tables 4.2.6.8 and 6.1.1.4'
F F 0.0727 0.0534 'International Tables Vol C Tables 4.2.6.8 and 6.1.1.4'
K K 0.3868 1.0657 'International Tables Vol C Tables 4.2.6.8 and 6.1.1.4'
O O 0.0492 0.0322 'International Tables Vol C Tables 4.2.6.8 and 6.1.1.4'

loop_
_geom_angle_atom_site_label_1
_geom_angle_atom_site_label_2
_geom_angle_atom_site_label_3
_geom_angle
_geom_angle_site_symmetry_1
_geom_angle_site_symmetry_3
_geom_angle_publ_flag
F1 K1 O6 101.34(3) . . ?
F1 K1 O5 138.54(3) . . ?
O6 K1 O5 58.51(4) . . ?
F1 K1 O4 127.74(3) . . ?
O6 K1 O4 119.29(4) . . ?
O5 K1 O4 60.98(4) . . ?
F1 K1 O8 77.55(3) . . ?
O6 K1 O8 113.36(4) . . ?
O5 K1 O8 142.19(4) . . ?
O4 K1 O8 110.54(3) . . ?
F1 K1 O5A 125.0(5) . . ?
O6 K1 O5A 67.6(4) . . ?
O4 K1 O5A 56.1(4) . . ?
O8 K1 O5A 157.4(5) . . ?
F1 K1 O7 80.68(3) . . ?
O6 K1 O7 57.58(3) . . ?
O5 K1 O7 109.36(4) . . ?
O4 K1 O7 148.18(3) . . ?
O8 K1 O7 56.61(3) . . ?
O5A K1 O7 123.4(4) . . ?
F1 K1 O1 60.47(3) . . ?
O6 K1 O1 96.87(3) . . ?
O5 K1 O1 84.73(3) . . ?
O4 K1 O1 82.07(3) . . ?
O8 K1 O1 132.41(3) . . ?
O5A K1 O1 67.5(5) . . ?
O7 K1 O1 128.93(3) . . ?
F1 K1 O3 107.08(3) . . ?
O6 K1 O3 144.46(4) . . ?
O5 K1 O3 108.05(3) . . ?
O4 K1 O3 55.91(3) . . ?
O8 K1 O3 54.78(3) . . ?
O5A K1 O3 110.3(4) . . ?
O7 K1 O3 106.36(3) . . ?
O1 K1 O3 115.47(3) . . ?
F1 K1 C11 54.62(3) . . ?
O6 K1 C11 118.94(4) . . ?
O5 K1 C11 100.82(4) . . ?
O4 K1 C11 76.50(3) . . ?
O8 K1 C11 113.23(3) . . ?
O5A K1 C11 83.0(5) . . ?
O7 K1 C11 134.61(3) . . ?
O1 K1 C11 22.68(3) . . ?
O3 K1 C11 95.09(3) . . ?
F1 K1 C14 144.39(3) . 4_575 ?
O6 K1 C14 73.51(4) . 4_575 ?
O5 K1 C14 69.48(4) . 4_575 ?
O4 K1 C14 81.88(3) . 4_575 ?
O8 K1 C14 72.86(3) . 4_575 ?
O5A K1 C14 86.4(5) . 4_575 ?
O7 K1 C14 66.70(3) . 4_575 ?
O1 K1 C14 153.89(3) . 4_575 ?
O3 K1 C14 70.96(3) . 4_575 ?
C11 K1 C14 158.31(4) . 4_575 ?
B1 F1 K1 152.69(8) . . ?
C11 O1 B2 105.92(10) . . ?
C11 O1 K1 97.56(7) . . ?
B2 O1 K1 122.37(8) . . ?
C12 O2 B1 109.84(9) . . ?
C12 O2 B2 100.57(9) . . ?
B1 O2 B2 115.75(9) . . ?
C30 O3 C46 112.79(12) . . ?
C30 O3 K1 109.84(9) . . ?
C46 O3 K1 113.16(8) . . ?
C36 O4 C37 110.57(13) . . ?
C36 O4 K1 124.32(9) . . ?
C37 O4 K1 115.21(10) . . ?
C41 O6 C40 112.18(15) . . ?
C41 O6 K1 121.78(10) . . ?
C40 O6 K1 120.30(11) . . ?
C42 O7 C43 110.88(13) . . ?
C42 O7 K1 104.64(9) . . ?
C43 O7 K1 103.80(8) . . ?
C45 O8 C44 112.11(12) . . ?
C45 O8 K1 123.54(9) . . ?
C44 O8 K1 119.48(9) . . ?
C10 C1 C2 118.07(14) . . ?
C10 C1 B1 120.06(13) . . ?
C2 C1 B1 120.56(12) . . ?
C3 C2 C7 119.52(14) . . ?
C3 C2 C1 121.19(13) . . ?
C7 C2 C1 119.29(14) . . ?
C4 C3 C2 118.15(14) . . ?
C4 C3 B2 116.67(13) . . ?
C2 C3 B2 125.06(12) . . ?
C3 C4 C5 122.27(16) . . ?
C3 C4 H4 118.9 . . ?
C5 C4 H4 118.9 . . ?
C6 C5 C4 120.11(16) . . ?
C6 C5 H5 119.9 . . ?
C4 C5 H5 119.9 . . ?
C5 C6 C7 120.57(15) . . ?
C5 C6 H6 119.7 . . ?
C7 C6 H6 119.7 . . ?
C8 C7 C6 121.25(15) . . ?
C8 C7 C2 119.43(16) . . ?
C6 C7 C2 119.29(16) . . ?
C9 C8 C7 120.91(15) . . ?
C9 C8 H8 119.5 . . ?
C7 C8 H8 119.5 . . ?
C8 C9 C10 119.85(16) . . ?
C8 C9 H9 120.1 . . ?
C10 C9 H9 120.1 . . ?
C1 C10 C9 122.44(16) . . ?
C1 C10 H10 118.8 . . ?
C9 C10 H10 118.8 . . ?
O1 C11 C16 127.20(13) . . ?
O1 C11 C12 112.74(12) . . ?
C16 C11 C12 120.04(13) . . ?
O1 C11 K1 59.76(6) . . ?
C16 C11 K1 94.50(9) . . ?
C12 C11 K1 115.56(9) . . ?
C13 C12 C11 123.06(13) . . ?
C13 C12 O2 127.18(13) . . ?
C11 C12 O2 109.60(11) . . ?
C12 C13 C14 116.84(14) . . ?
C12 C13 H13 121.6 . . ?
C14 C13 H13 121.6 . . ?
C15 C14 C13 120.61(14) . . ?
C15 C14 K1 122.37(10) . 4_576 ?
C13 C14 K1 96.23(9) . 4_576 ?
C15 C14 H14 119.7 . . ?
C13 C14 H14 119.7 . . ?
K1 C14 H14 49.5 4_576 . ?
C14 C15 C16 121.69(14) . . ?
C14 C15 H15 119.2 . . ?
C16 C15 H15 119.2 . . ?
C11 C16 C15 117.72(14) . . ?
C11 C16 H16 121.1 . . ?
C15 C16 H16 121.1 . . ?
C18 C17 C22 115.73(13) . . ?
C18 C17 B2 124.63(13) . . ?
C22 C17 B2 119.54(12) . . ?
C19 C18 C17 120.81(14) . . ?
C19 C18 C24 114.71(14) . . ?
C17 C18 C24 124.48(14) . . ?
C20 C19 C18 122.61(15) . . ?
C20 C19 H19 118.7 . . ?
C18 C19 H19 118.7 . . ?
C19 C20 C21 117.15(14) . . ?
C19 C20 C25 121.24(16) . . ?
C21 C20 C25 121.61(16) . . ?
C20 C21 C22 122.10(15) . . ?
C20 C21 H21 119.0 . . ?
C22 C21 H21 119.0 . . ?
C21 C22 C17 121.48(14) . . ?
C21 C22 C23 116.20(14) . . ?
C17 C22 C23 122.27(13) . . ?
C22 C23 H23A 109.5 . . ?
C22 C23 H23B 109.5 . . ?
H23A C23 H23B 109.5 . . ?
C22 C23 H23C 109.5 . . ?
H23A C23 H23C 109.5 . . ?
H23B C23 H23C 109.5 . . ?
C18 C24 H24A 109.5 . . ?
C18 C24 H24B 109.5 . . ?
H24A C24 H24B 109.5 . . ?
C18 C24 H24C 109.5 . . ?
H24A C24 H24C 109.5 . . ?
H24B C24 H24C 109.5 . . ?
C20 C25 H25A 109.5 . . ?
C20 C25 H25B 109.5 . . ?
H25A C25 H25B 109.5 . . ?
C20 C25 H25C 109.5 . . ?
H25A C25 H25C 109.5 . . ?
H25B C25 H25C 109.5 . . ?
C32 C26 C27 116.11(13) . . ?
C32 C26 B1 122.90(12) . . ?
C27 C26 B1 120.95(12) . . ?
C28 C27 C26 121.27(14) . . ?
C28 C27 C34 116.48(14) . . ?
C26 C27 C34 122.22(14) . . ?
C29 C28 C27 121.92(14) . . ?
C29 C28 H28 119.0 . . ?
C27 C28 H28 119.0 . . ?
C28 C29 C31 117.42(14) . . ?
C28 C29 C35 121.47(16) . . ?
C31 C29 C35 121.11(16) . . ?
O3 C30 C36 108.53(13) . . ?
O3 C30 H30A 110.0 . . ?
C36 C30 H30A 110.0 . . ?
O3 C30 H30B 110.0 . . ?
C36 C30 H30B 110.0 . . ?
H30A C30 H30B 108.4 . . ?
C29 C31 C32 122.38(14) . . ?
C29 C31 H31 118.8 . . ?
C32 C31 H31 118.8 . . ?
C31 C32 C26 120.61(13) . . ?
C31 C32 C33 115.17(13) . . ?
C26 C32 C33 124.22(12) . . ?
C32 C33 H33A 109.5 . . ?
C32 C33 H33B 109.5 . . ?
H33A C33 H33B 109.5 . . ?
C32 C33 H33C 109.5 . . ?
H33A C33 H33C 109.5 . . ?
H33B C33 H33C 109.5 . . ?
C27 C34 H34A 109.5 . . ?
C27 C34 H34B 109.5 . . ?
H34A C34 H34B 109.5 . . ?
C27 C34 H34C 109.5 . . ?
H34A C34 H34C 109.5 . . ?
H34B C34 H34C 109.5 . . ?
C29 C35 H35A 109.5 . . ?
C29 C35 H35B 109.5 . . ?
H35A C35 H35B 109.5 . . ?
C29 C35 H35C 109.5 . . ?
H35A C35 H35C 109.5 . . ?
H35B C35 H35C 109.5 . . ?
O4 C36 C30 109.34(13) . . ?
O4 C36 H36A 109.8 . . ?
C30 C36 H36A 109.8 . . ?
O4 C36 H36B 109.8 . . ?
C30 C36 H36B 109.8 . . ?
H36A C36 H36B 108.3 . . ?
C38A C37 O4 107.9(13) . . ?
O4 C37 C38 109.81(14) . . ?
O4 C37 H37A 109.7 . . ?
C38 C37 H37A 109.7 . . ?
O4 C37 H37B 109.7 . . ?
C38 C37 H37B 109.7 . . ?
H37A C37 H37B 108.2 . . ?
C38A C37 H37C 110.1 . . ?
O4 C37 H37C 110.1 . . ?
C38A C37 H37D 110.1 . . ?
O4 C37 H37D 110.1 . . ?
H37C C37 H37D 108.4 . . ?
O6 C40 C39 109.31(18) . . ?
O6 C40 C39A 98.8(19) . . ?
O6 C40 H40A 109.8 . . ?
C39 C40 H40A 109.8 . . ?
O6 C40 H40B 109.8 . . ?
C39 C40 H40B 109.8 . . ?
H40A C40 H40B 108.3 . . ?
O6 C40 H40C 112.0 . . ?
C39A C40 H40C 112.0 . . ?
O6 C40 H40D 112.0 . . ?
C39A C40 H40D 112.0 . . ?
H40C C40 H40D 109.7 . . ?
O6 C41 C42 108.72(14) . . ?
O6 C41 H41A 109.9 . . ?
C42 C41 H41A 109.9 . . ?
O6 C41 H41B 109.9 . . ?
C42 C41 H41B 109.9 . . ?
H41A C41 H41B 108.3 . . ?
O7 C42 C41 108.70(14) . . ?
O7 C42 H42A 110.0 . . ?
C41 C42 H42A 109.9 . . ?
O7 C42 H42B 109.9 . . ?
C41 C42 H42B 109.9 . . ?
H42A C42 H42B 108.3 . . ?
O7 C43 C44 108.31(13) . . ?
O7 C43 H43A 110.0 . . ?
C44 C43 H43A 110.0 . . ?
O7 C43 H43B 110.0 . . ?
C44 C43 H43B 110.0 . . ?
H43A C43 H43B 108.4 . . ?
O8 C44 C43 108.02(12) . . ?
O8 C44 H44A 110.1 . . ?
C43 C44 H44A 110.1 . . ?
O8 C44 H44B 110.1 . . ?
C43 C44 H44B 110.1 . . ?
H44A C44 H44B 108.4 . . ?
O8 C45 C46 108.69(13) . . ?
O8 C45 H45A 110.0 . . ?
C46 C45 H45A 110.0 . . ?
O8 C45 H45B 110.0 . . ?
C46 C45 H45B 110.0 . . ?
H45A C45 H45B 108.3 . . ?
O3 C46 C45 108.31(13) . . ?
O3 C46 H46A 110.0 . . ?
C45 C46 H46A 110.0 . . ?
O3 C46 H46B 110.0 . . ?
C45 C46 H46B 110.0 . . ?
H46A C46 H46B 108.4 . . ?
F1 B1 C1 104.77(11) . . ?
F1 B1 O2 103.91(10) . . ?
C1 B1 O2 108.10(10) . . ?
F1 B1 C26 111.43(11) . . ?
C1 B1 C26 118.18(11) . . ?
O2 B1 C26 109.43(10) . . ?
O1 B2 C3 112.07(11) . . ?
O1 B2 O2 98.94(9) . . ?
C3 B2 O2 110.71(11) . . ?
O1 B2 C17 113.52(11) . . ?
C3 B2 C17 113.03(11) . . ?
O2 B2 C17 107.58(10) . . ?
C38 O5 C39 111.82(17) . . ?
C38 O5 K1 106.21(11) . . ?
C39 O5 K1 112.09(15) . . ?
O5 C38 C37 109.83(15) . . ?
O5 C38 H38A 109.7 . . ?
C37 C38 H38A 109.7 . . ?
O5 C38 H38B 109.7 . . ?
C37 C38 H38B 109.7 . . ?
H38A C38 H38B 108.2 . . ?
O5 C39 C40 108.57(19) . . ?
O5 C39 H39A 110.0 . . ?
C40 C39 H39A 110.0 . . ?
O5 C39 H39B 110.0 . . ?
C40 C39 H39B 110.0 . . ?
H39A C39 H39B 108.4 . . ?
C39A O5A C38A 152(3) . . ?
C39A O5A K1 92(2) . . ?
C38A O5A K1 112.9(14) . . ?
C37 C38A O5A 108(2) . . ?
C37 C38A H38C 110.1 . . ?
O5A C38A H38C 110.1 . . ?
C37 C38A H38D 110.1 . . ?
O5A C38A H38D 110.1 . . ?
H38C C38A H38D 108.4 . . ?
O5A C39A C40 156(3) . . ?
O5A C39A H39C 97.4 . . ?
C40 C39A H39C 97.4 . . ?
O5A C39A H39D 97.4 . . ?
C40 C39A H39D 97.4 . . ?
H39C C39A H39D 103.6 . . ?

loop_
_geom_bond_atom_site_label_1
_geom_bond_atom_site_label_2
_geom_bond_distance
_geom_bond_site_symmetry_2
_geom_bond_publ_flag
K1 F1 2.6649(8) . ?
K1 O6 2.8097(12) . ?
K1 O5 2.8313(13) . ?
K1 O4 2.8462(11) . ?
K1 O8 2.9271(11) . ?
K1 O5A 2.932(14) . ?
K1 O7 2.9786(11) . ?
K1 O1 3.0396(10) . ?
K1 O3 3.0474(11) . ?
K1 C11 3.4877(14) . ?
K1 C14 3.5294(15) 4_575 ?
F1 B1 1.4283(16) . ?
O1 C11 1.3564(17) . ?
O1 B2 1.5007(17) . ?
O2 C12 1.4158(15) . ?
O2 B1 1.6157(17) . ?
O2 B2 1.6409(17) . ?
O3 C30 1.4137(19) . ?
O3 C46 1.4170(19) . ?
O4 C36 1.414(2) . ?
O4 C37 1.428(2) . ?
O6 C41 1.416(2) . ?
O6 C40 1.420(2) . ?
O7 C42 1.4157(19) . ?
O7 C43 1.418(2) . ?
O8 C45 1.4127(19) . ?
O8 C44 1.4190(19) . ?
C1 C10 1.381(2) . ?
C1 C2 1.440(2) . ?
C1 B1 1.615(2) . ?
C2 C3 1.427(2) . ?
C2 C7 1.434(2) . ?
C3 C4 1.381(2) . ?
C3 B2 1.601(2) . ?
C4 C5 1.414(2) . ?
C4 H4 0.9500 . ?
C5 C6 1.356(3) . ?
C5 H5 0.9500 . ?
C6 C7 1.417(3) . ?
C6 H6 0.9500 . ?
C7 C8 1.412(3) . ?
C8 C9 1.363(3) . ?
C8 H8 0.9500 . ?
C9 C10 1.414(2) . ?
C9 H9 0.9500 . ?
C10 H10 0.9500 . ?
C11 C16 1.386(2) . ?
C11 C12 1.387(2) . ?
C12 C13 1.377(2) . ?
C13 C14 1.402(2) . ?
C13 H13 0.9500 . ?
C14 C15 1.386(2) . ?
C14 H14 0.9500 . ?
C15 C16 1.394(2) . ?
C15 H15 0.9500 . ?
C16 H16 0.9500 . ?
C17 C18 1.414(2) . ?
C17 C22 1.421(2) . ?
C17 B2 1.6436(19) . ?
C18 C19 1.404(2) . ?
C18 C24 1.514(2) . ?
C19 C20 1.378(2) . ?
C19 H19 0.9500 . ?
C20 C21 1.382(2) . ?
C20 C25 1.515(2) . ?
C21 C22 1.395(2) . ?
C21 H21 0.9500 . ?
C22 C23 1.509(2) . ?
C23 H23A 0.9800 . ?
C23 H23B 0.9800 . ?
C23 H23C 0.9800 . ?
C24 H24A 0.9800 . ?
C24 H24B 0.9800 . ?
C24 H24C 0.9800 . ?
C25 H25A 0.9800 . ?
C25 H25B 0.9800 . ?
C25 H25C 0.9800 . ?
C26 C32 1.416(2) . ?
C26 C27 1.4187(19) . ?
C26 B1 1.632(2) . ?
C27 C28 1.401(2) . ?
C27 C34 1.511(2) . ?
C28 C29 1.377(2) . ?
C28 H28 0.9500 . ?
C29 C31 1.387(2) . ?
C29 C35 1.512(2) . ?
C30 C36 1.497(3) . ?
C30 H30A 0.9900 . ?
C30 H30B 0.9900 . ?
C31 C32 1.4017(19) . ?
C31 H31 0.9500 . ?
C32 C33 1.5172(19) . ?
C33 H33A 0.9800 . ?
C33 H33B 0.9800 . ?
C33 H33C 0.9800 . ?
C34 H34A 0.9800 . ?
C34 H34B 0.9800 . ?
C34 H34C 0.9800 . ?
C35 H35A 0.9800 . ?
C35 H35B 0.9800 . ?
C35 H35C 0.9800 . ?
C36 H36A 0.9900 . ?
C36 H36B 0.9900 . ?
C37 C38A 1.31(3) . ?
C37 C38 1.507(3) . ?
C37 H37A 0.9900 . ?
C37 H37B 0.9900 . ?
C37 H37C 0.9900 . ?
C37 H37D 0.9900 . ?
C40 C39 1.483(3) . ?
C40 C39A 1.513(17) . ?
C40 H40A 0.9900 . ?
C40 H40B 0.9900 . ?
C40 H40C 0.9900 . ?
C40 H40D 0.9900 . ?
C41 C42 1.489(3) . ?
C41 H41A 0.9900 . ?
C41 H41B 0.9900 . ?
C42 H42A 0.9900 . ?
C42 H42B 0.9900 . ?
C43 C44 1.492(2) . ?
C43 H43A 0.9900 . ?
C43 H43B 0.9900 . ?
C44 H44A 0.9900 . ?
C44 H44B 0.9900 . ?
C45 C46 1.490(2) . ?
C45 H45A 0.9900 . ?
C45 H45B 0.9900 . ?
C46 H46A 0.9900 . ?
C46 H46B 0.9900 . ?
O5 C38 1.419(3) . ?
O5 C39 1.432(3) . ?
C38 H38A 0.9900 . ?
C38 H38B 0.9900 . ?
C39 H39A 0.9900 . ?
C39 H39B 0.9900 . ?
O5A C39A 1.445(17) . ?
O5A C38A 1.450(19) . ?
C38A H38C 0.9900 . ?
C38A H38D 0.9900 . ?
C39A H39C 0.9900 . ?
C39A H39D 0.9900 . ?

loop_
_geom_torsion_atom_site_label_1
_geom_torsion_atom_site_label_2
_geom_torsion_atom_site_label_3
_geom_torsion_atom_site_label_4
_geom_torsion
_geom_torsion_site_symmetry_1
_geom_torsion_site_symmetry_2
_geom_torsion_site_symmetry_3
_geom_torsion_site_symmetry_4
_geom_torsion_publ_flag
C10 C1 C2 C3 -178.47(14) . . . . ?
B1 C1 C2 C3 14.6(2) . . . . ?
C10 C1 C2 C7 1.3(2) . . . . ?
B1 C1 C2 C7 -165.70(13) . . . . ?
C7 C2 C3 C4 2.4(2) . . . . ?
C1 C2 C3 C4 -177.90(14) . . . . ?
C7 C2 C3 B2 -173.51(13) . . . . ?
C1 C2 C3 B2 6.2(2) . . . . ?
C2 C3 C4 C5 0.2(2) . . . . ?
B2 C3 C4 C5 176.42(14) . . . . ?
C3 C4 C5 C6 -2.3(3) . . . . ?
C4 C5 C6 C7 1.7(3) . . . . ?
C5 C6 C7 C8 179.22(17) . . . . ?
C5 C6 C7 C2 0.9(2) . . . . ?
C3 C2 C7 C8 178.72(14) . . . . ?
C1 C2 C7 C8 -1.0(2) . . . . ?
C3 C2 C7 C6 -2.9(2) . . . . ?
C1 C2 C7 C6 177.31(14) . . . . ?
C6 C7 C8 C9 -178.39(17) . . . . ?
C2 C7 C8 C9 -0.1(3) . . . . ?
C7 C8 C9 C10 0.9(3) . . . . ?
C2 C1 C10 C9 -0.5(2) . . . . ?
B1 C1 C10 C9 166.57(15) . . . . ?
C8 C9 C10 C1 -0.6(3) . . . . ?
B2 O1 C11 C16 162.34(14) . . . . ?
K1 O1 C11 C16 -70.83(15) . . . . ?
B2 O1 C11 C12 -19.55(14) . . . . ?
K1 O1 C11 C12 107.29(10) . . . . ?
B2 O1 C11 K1 -126.84(9) . . . . ?
O1 C11 C12 C13 179.82(12) . . . . ?
C16 C11 C12 C13 -1.9(2) . . . . ?
K1 C11 C12 C13 -114.07(12) . . . . ?
O1 C11 C12 O2 -4.41(15) . . . . ?
C16 C11 C12 O2 173.86(12) . . . . ?
K1 C11 C12 O2 61.71(12) . . . . ?
B1 O2 C12 C13 76.72(16) . . . . ?
B2 O2 C12 C13 -160.79(13) . . . . ?
B1 O2 C12 C11 -98.84(12) . . . . ?
B2 O2 C12 C11 23.65(12) . . . . ?
C11 C12 C13 C14 1.2(2) . . . . ?
O2 C12 C13 C14 -173.79(13) . . . . ?
C12 C13 C14 C15 0.6(2) . . . . ?
C12 C13 C14 K1 -133.05(11) . . . 4_576 ?
C13 C14 C15 C16 -1.8(2) . . . . ?
K1 C14 C15 C16 119.87(14) 4_576 . . . ?
O1 C11 C16 C15 178.72(13) . . . . ?
C12 C11 C16 C15 0.7(2) . . . . ?
K1 C11 C16 C15 123.78(13) . . . . ?
C14 C15 C16 C11 1.1(2) . . . . ?
C22 C17 C18 C19 -3.7(2) . . . . ?
B2 C17 C18 C19 179.86(13) . . . . ?
C22 C17 C18 C24 176.03(16) . . . . ?
B2 C17 C18 C24 -0.4(2) . . . . ?
C17 C18 C19 C20 1.2(2) . . . . ?
C24 C18 C19 C20 -178.51(16) . . . . ?
C18 C19 C20 C21 1.2(2) . . . . ?
C18 C19 C20 C25 -178.65(15) . . . . ?
C19 C20 C21 C22 -0.9(2) . . . . ?
C25 C20 C21 C22 178.91(15) . . . . ?
C20 C21 C22 C17 -1.8(2) . . . . ?
C20 C21 C22 C23 175.69(15) . . . . ?
C18 C17 C22 C21 4.0(2) . . . . ?
B2 C17 C22 C21 -179.39(13) . . . . ?
C18 C17 C22 C23 -173.33(15) . . . . ?
B2 C17 C22 C23 3.3(2) . . . . ?
C32 C26 C27 C28 5.6(2) . . . . ?
B1 C26 C27 C28 -172.27(13) . . . . ?
C32 C26 C27 C34 -172.38(15) . . . . ?
B1 C26 C27 C34 9.7(2) . . . . ?
C26 C27 C28 C29 -2.3(2) . . . . ?
C34 C27 C28 C29 175.85(16) . . . . ?
C27 C28 C29 C31 -2.6(2) . . . . ?
C27 C28 C29 C35 177.49(16) . . . . ?
C46 O3 C30 C36 -173.38(13) . . . . ?
K1 O3 C30 C36 59.39(14) . . . . ?
C28 C29 C31 C32 3.9(2) . . . . ?
C35 C29 C31 C32 -176.19(15) . . . . ?
C29 C31 C32 C26 -0.3(2) . . . . ?
C29 C31 C32 C33 -179.38(13) . . . . ?
C27 C26 C32 C31 -4.34(19) . . . . ?
B1 C26 C32 C31 173.51(12) . . . . ?
C27 C26 C32 C33 174.61(13) . . . . ?
B1 C26 C32 C33 -7.5(2) . . . . ?
C37 O4 C36 C30 175.32(14) . . . . ?
K1 O4 C36 C30 31.53(18) . . . . ?
O3 C30 C36 O4 -60.83(18) . . . . ?
C36 O4 C37 C38A 155.0(13) . . . . ?
K1 O4 C37 C38A -57.6(13) . . . . ?
C36 O4 C37 C38 -177.74(15) . . . . ?
K1 O4 C37 C38 -30.37(17) . . . . ?
C41 O6 C40 C39 -174.9(2) . . . . ?
K1 O6 C40 C39 31.4(2) . . . . ?
C41 O6 C40 C39A 178(2) . . . . ?
K1 O6 C40 C39A 24(2) . . . . ?
C40 O6 C41 C42 -179.13(15) . . . . ?
K1 O6 C41 C42 -25.83(18) . . . . ?
C43 O7 C42 C41 -178.07(13) . . . . ?
K1 O7 C42 C41 -66.76(14) . . . . ?
O6 C41 C42 O7 64.46(18) . . . . ?
C42 O7 C43 C44 -175.56(13) . . . . ?
K1 O7 C43 C44 72.59(12) . . . . ?
C45 O8 C44 C43 179.56(13) . . . . ?
K1 O8 C44 C43 23.39(16) . . . . ?
O7 C43 C44 O8 -66.65(16) . . . . ?
C44 O8 C45 C46 168.70(13) . . . . ?
K1 O8 C45 C46 -36.25(17) . . . . ?
C30 O3 C46 C45 176.78(13) . . . . ?
K1 O3 C46 C45 -57.77(14) . . . . ?
O8 C45 C46 O3 61.16(17) . . . . ?
K1 F1 B1 C1 -62.7(2) . . . . ?
K1 F1 B1 O2 50.7(2) . . . . ?
K1 F1 B1 C26 168.39(11) . . . . ?
C10 C1 B1 F1 -97.54(15) . . . . ?
C2 C1 B1 F1 69.18(15) . . . . ?
C10 C1 B1 O2 152.11(13) . . . . ?
C2 C1 B1 O2 -41.17(16) . . . . ?
C10 C1 B1 C26 27.21(19) . . . . ?
C2 C1 B1 C26 -166.07(12) . . . . ?
C12 O2 B1 F1 51.27(13) . . . . ?
B2 O2 B1 F1 -61.71(13) . . . . ?
C12 O2 B1 C1 162.21(10) . . . . ?
B2 O2 B1 C1 49.23(13) . . . . ?
C12 O2 B1 C26 -67.84(13) . . . . ?
B2 O2 B1 C26 179.17(10) . . . . ?
C32 C26 B1 F1 -7.30(18) . . . . ?
C27 C26 B1 F1 170.46(12) . . . . ?
C32 C26 B1 C1 -128.70(14) . . . . ?
C27 C26 B1 C1 49.05(18) . . . . ?
C32 C26 B1 O2 107.06(14) . . . . ?
C27 C26 B1 O2 -75.19(15) . . . . ?
C11 O1 B2 C3 148.10(11) . . . . ?
K1 O1 B2 C3 38.04(14) . . . . ?
C11 O1 B2 O2 31.34(12) . . . . ?
K1 O1 B2 O2 -78.71(10) . . . . ?
C11 O1 B2 C17 -82.35(13) . . . . ?
K1 O1 B2 C17 167.59(7) . . . . ?
C4 C3 B2 O1 77.77(16) . . . . ?
C2 C3 B2 O1 -106.31(15) . . . . ?
C4 C3 B2 O2 -172.80(12) . . . . ?
C2 C3 B2 O2 3.11(18) . . . . ?
C4 C3 B2 C17 -52.04(17) . . . . ?
C2 C3 B2 C17 123.88(14) . . . . ?
C12 O2 B2 O1 -32.76(11) . . . . ?
B1 O2 B2 O1 85.50(11) . . . . ?
C12 O2 B2 C3 -150.54(11) . . . . ?
B1 O2 B2 C3 -32.29(14) . . . . ?
C12 O2 B2 C17 85.51(12) . . . . ?
B1 O2 B2 C17 -156.24(10) . . . . ?
C18 C17 B2 O1 -11.69(19) . . . . ?
C22 C17 B2 O1 171.99(12) . . . . ?
C18 C17 B2 C3 117.37(15) . . . . ?
C22 C17 B2 C3 -58.95(16) . . . . ?
C18 C17 B2 O2 -120.09(13) . . . . ?
C22 C17 B2 O2 63.58(15) . . . . ?
C39 O5 C38 C37 171.9(2) . . . . ?
K1 O5 C38 C37 -65.50(15) . . . . ?
O4 C37 C38 O5 67.06(19) . . . . ?
C38 O5 C39 C40 178.7(2) . . . . ?
K1 O5 C39 C40 59.5(3) . . . . ?
O6 C40 C39 O5 -59.6(3) . . . . ?
O4 C37 C38A O5A 72(2) . . . . ?
C39A O5A C38A C37 98(7) . . . . ?
K1 O5A C38A C37 -52(2) . . . . ?
C38A O5A C39A C40 -135(10) . . . . ?
K1 O5A C39A C40 17(13) . . . . ?
O6 C40 C39A O5A -32(13) . . . . ?
